data_2201296
loop_
_publ_author_name
'Nockemann, Peter'
'Meyer, Gerd'

_publ_section_title
;
 Bis(tetraethylammonium) octabromotrimercurate(II),
 (Et~4~N)~2~[Hg~3~Br~8~]
;
_journal_issue 10
_journal_name_full 'Acta Crystallographica Section E'
_journal_page_first m531
_journal_page_last m533
_journal_paper_doi 10.1107/S1600536802015301
_journal_volume 58
_journal_year 2002
_chemical_formula_iupac '(C8 H20 N)2 [Hg2 Br6] [Hg1 Br2]'
_chemical_formula_moiety '2C8 H20 N 1+, Br6 Hg2 1-, Br2 Hg'
_chemical_formula_sum 'C16 H40 Br8 Hg3 N2'
_chemical_formula_weight 1501.55
_chemical_name_common
;
Bis(tetraethylammonium) octabromotrimercurate(II)
;
_chemical_name_systematic ?
_space_group_IT_number 84
_symmetry_cell_setting tetragonal
_symmetry_space_group_name_Hall '-P 4c'
_symmetry_space_group_name_H-M 'P 42/m'
_atom_sites_solution_hydrogens geom
_atom_sites_solution_primary direct
_atom_sites_solution_secondary difmap
_audit_creation_method SHELXL-97
_cell_angle_alpha 90.00
_cell_angle_beta 90.00
_cell_angle_gamma 90.00
_cell_formula_units_Z 2
_cell_length_a 10.0888(11)
_cell_length_b 10.0888(11)
_cell_length_c 16.094(2)
_cell_measurement_reflns_used 23650
_cell_measurement_temperature 293(2)
_cell_measurement_theta_max 26.00
_cell_measurement_theta_min 2.02
_cell_volume 1638.1(3)
_computing_cell_refinement 'X-STEP (Stoe & Cie, 2000)'
_computing_data_collection 'X-AREA (Stoe & Cie, 2001)'
_computing_data_reduction 'X-RED (Stoe & Cie, 2001)'
_computing_molecular_graphics 'DIAMOND (Brandenburg, 1999)'
_computing_publication_material SHELXL97
_computing_structure_refinement 'SHELXL97 (Sheldrick, 1997)'
_computing_structure_solution 'SHELXS97 (Sheldrick, 1997)'
_diffrn_ambient_temperature 293(2)
_diffrn_measured_fraction_theta_full 1.000
_diffrn_measured_fraction_theta_max 1.000
_diffrn_measurement_device_type 'Stoe Imaging Plate Diffraction System (IPDS-I)'
_diffrn_measurement_method \f
_diffrn_radiation_monochromator graphite
_diffrn_radiation_source 'fine-focus sealed tube'
_diffrn_radiation_type MoK\a
_diffrn_radiation_wavelength 0.71073
_diffrn_reflns_av_R_equivalents 0.1162
_diffrn_reflns_av_sigmaI/netI 0.0469
_diffrn_reflns_limit_h_max 12
_diffrn_reflns_limit_h_min -12
_diffrn_reflns_limit_k_max 11
_diffrn_reflns_limit_k_min -12
_diffrn_reflns_limit_l_max 19
_diffrn_reflns_limit_l_min -19
_diffrn_reflns_number 23650
_diffrn_reflns_theta_full 26.00
_diffrn_reflns_theta_max 26.00
_diffrn_reflns_theta_min 2.02
_diffrn_standards_decay_% none
_diffrn_standards_number 0
_exptl_absorpt_coefficient_mu 23.790
_exptl_absorpt_correction_T_max 0.093
_exptl_absorpt_correction_T_min 0.023
_exptl_absorpt_correction_type numerical
_exptl_absorpt_process_details '(X-SHAPE; Stoe & Cie, 1998)'
_exptl_crystal_colour colourless
_exptl_crystal_density_diffrn 3.044
_exptl_crystal_density_method 'not measured'
_exptl_crystal_description prism
_exptl_crystal_F_000 1340
_exptl_crystal_size_max 0.2
_exptl_crystal_size_mid 0.15
_exptl_crystal_size_min 0.1
_refine_diff_density_max 1.333
_refine_diff_density_min -0.835
_refine_ls_extinction_coef 0.0087(4)
_refine_ls_extinction_expression Fc^*^=kFc[1+0.001xFc^2^\l^3^/sin(2\q)]^-1/4^
_refine_ls_extinction_method SHELXL97
_refine_ls_goodness_of_fit_ref 0.908
_refine_ls_hydrogen_treatment constr
_refine_ls_matrix_type full
_refine_ls_number_parameters 74
_refine_ls_number_reflns 1681
_refine_ls_number_restraints 0
_refine_ls_restrained_S_all 0.908
_refine_ls_R_factor_all 0.0592
_refine_ls_R_factor_gt 0.0345
_refine_ls_shift/su_max <0.001
_refine_ls_shift/su_mean 0.000
_refine_ls_structure_factor_coef Fsqd
_refine_ls_weighting_details 'calc w = 1/[\s^2^(Fo^2^)+(0.0507P)^2^] where P = (Fo^2^+2Fc^2^)/3'
_refine_ls_weighting_scheme calc
_refine_ls_wR_factor_gt 0.0808
_refine_ls_wR_factor_ref 0.0877
_reflns_number_gt 1114
_reflns_number_total 1681
_reflns_threshold_expression I>2\s(I)
_cod_data_source_file bt6185.cif
_cod_data_source_block I
_cod_depositor_comments
;
The following automatic conversions were performed:
'_geom_bond_publ_flag' value 'Y' changed to 'y' according to
'/home/saulius/struct/CIF-dictionaries/cif_core.dic' dictionary named
'cif_core.dic' version 2.4.1 from 2010-06-29 (8
times).

'_geom_bond_publ_flag' value 'N' changed to 'n' according to
'/home/saulius/struct/CIF-dictionaries/cif_core.dic' dictionary named
'cif_core.dic' version 2.4.1 from 2010-06-29 (2 times).

Automatic conversion script
Id: cif_fix_enum 1527 2010-12-29 10:47:43Z saulius 

The following automatic conversions were performed:

'_geom_bond_publ_flag' value 'Y' changed to 'y' according to
/home/saulius/struct/CIF-dictionaries/cif_core.dic dictionary named
'cif_core.dic' version 2.4.1 from 2010-06-29 (8
times).

'_geom_bond_publ_flag' value 'N' changed to 'n' according to
/home/saulius/struct/CIF-dictionaries/cif_core.dic dictionary named
'cif_core.dic' version 2.4.1 from 2010-06-29 (2
times).

'_geom_angle_publ_flag' value 'Y' changed to 'y' according
to /home/saulius/struct/CIF-dictionaries/cif_core.dic dictionary
named 'cif_core.dic' version 2.4.1 from 2010-06-29 (11
times).

'_geom_angle_publ_flag' value 'N' changed to 'n' according
to /home/saulius/struct/CIF-dictionaries/cif_core.dic dictionary
named 'cif_core.dic' version 2.4.1 from 2010-06-29 (2 times).

Automatic conversion script
Id: cif_fix_values 1715 2011-07-08 13:25:40Z adriana 
;
_cod_original_sg_symbol_Hall -P4c
_cod_database_code 2201296
_cod_database_fobs_code 2201296

loop_
_symmetry_equiv_pos_as_xyz
'x, y, z'
'-x, -y, z'
'-y, x, z+1/2'
'y, -x, z+1/2'
'-x, -y, -z'
'x, y, -z'
'y, -x, -z-1/2'
'-y, x, -z-1/2'

loop_
_atom_site_label
_atom_site_fract_x
_atom_site_fract_y
_atom_site_fract_z
_atom_site_U_iso_or_equiv
_atom_site_adp_type
_atom_site_calc_flag
_atom_site_refinement_flags
_atom_site_occupancy
_atom_site_disorder_assembly
_atom_site_disorder_group
_atom_site_type_symbol
Hg1 0.46173(6) 0.18433(6) 0.0000 0.0584(2) Uani d S 1 . . Hg
Hg2 0.0000 0.5000 0.0000 0.0787(3) Uani d S 1 . . Hg
Br1 0.5000 0.0000 0.12403(7) 0.0530(3) Uani d S 1 . . Br
Br2 0.65308(14) 0.34444(14) 0.0000 0.0533(3) Uani d S 1 . . Br
Br3 0.21548(16) 0.23352(17) 0.0000 0.0667(4) Uani d S 1 . . Br
Br4 0.0000 0.5000 0.14841(8) 0.0641(4) Uani d S 1 . . Br
N1 0.0000 0.0000 0.2500 0.040(3) Uani d S 1 . . N
N2 0.5000 0.5000 0.2500 0.036(3) Uani d S 1 . . N
C1 0.1172(11) 0.1207(10) 0.3688(6) 0.059(3) Uani d . 1 . . C
H1C 0.1169 0.2031 0.3987 0.071 Uiso calc R 1 . . H
H1B 0.2023 0.1079 0.3433 0.071 Uiso calc R 1 . . H
H1A 0.0998 0.0491 0.4066 0.071 Uiso calc R 1 . . H
C2 0.0112(13) 0.1238(11) 0.3025(8) 0.070(3) Uani d . 1 . . C
H2B 0.0286 0.1984 0.2660 0.084 Uiso calc R 1 . . H
H2A -0.0736 0.1396 0.3292 0.084 Uiso calc R 1 . . H
C3 0.3207(10) 0.3232(10) 0.2369(6) 0.058(2) Uani d . 1 . . C
H3C 0.2700 0.2752 0.1964 0.069 Uiso calc R 1 . . H
H3B 0.2619 0.3726 0.2721 0.069 Uiso calc R 1 . . H
H3A 0.3710 0.2620 0.2700 0.069 Uiso calc R 1 . . H
C4 0.4135(10) 0.4167(10) 0.1935(5) 0.050(2) Uani d . 1 . . C
H4B 0.3615 0.4757 0.1588 0.060 Uiso calc R 1 . . H
H4A 0.4705 0.3655 0.1571 0.060 Uiso calc R 1 . . H

loop_
_atom_site_aniso_label
_atom_site_aniso_U_11
_atom_site_aniso_U_22
_atom_site_aniso_U_33
_atom_site_aniso_U_12
_atom_site_aniso_U_13
_atom_site_aniso_U_23
Hg1 0.0550(4) 0.0659(4) 0.0541(3) -0.0028(3) 0.000 0.000
Hg2 0.1267(9) 0.0680(6) 0.0413(4) -0.0128(6) 0.000 0.000
Br1 0.0653(8) 0.0571(8) 0.0367(6) -0.0011(6) 0.000 0.000
Br2 0.0550(8) 0.0563(8) 0.0487(6) -0.0023(6) 0.000 0.000
Br3 0.0546(8) 0.0776(10) 0.0678(8) 0.0149(8) 0.000 0.000
Br4 0.0817(10) 0.0676(9) 0.0430(6) -0.0007(8) 0.000 0.000
N1 0.033(4) 0.033(4) 0.055(8) 0.000 0.000 0.000
N2 0.036(4) 0.036(4) 0.034(6) 0.000 0.000 0.000
C1 0.060(6) 0.057(6) 0.061(5) -0.013(5) -0.001(5) -0.008(5)
C2 0.080(8) 0.050(6) 0.081(7) -0.001(6) 0.003(6) -0.013(5)
C3 0.051(5) 0.055(6) 0.066(6) -0.014(5) 0.003(5) 0.003(5)
C4 0.057(5) 0.049(5) 0.043(4) -0.012(4) -0.004(4) -0.006(4)

loop_
_atom_type_symbol
_atom_type_description
_atom_type_scat_dispersion_real
_atom_type_scat_dispersion_imag
_atom_type_scat_source
Hg Hg -2.3894 9.2266 'International Tables Vol C Tables 4.2.6.8 and 6.1.1.4'
Br Br -0.2901 2.4595 'International Tables Vol C Tables 4.2.6.8 and 6.1.1.4'
N N 0.0061 0.0033 'International Tables Vol C Tables 4.2.6.8 and 6.1.1.4'
C C 0.0033 0.0016 'International Tables Vol C Tables 4.2.6.8 and 6.1.1.4'
H H 0.0000 0.0000 'International Tables Vol C Tables 4.2.6.8 and 6.1.1.4'

loop_
_geom_angle_atom_site_label_1
_geom_angle_atom_site_label_2
_geom_angle_atom_site_label_3
_geom_angle_site_symmetry_1
_geom_angle_site_symmetry_3
_geom_angle
_geom_angle_publ_flag
Br2 Hg1 Br3 . . 128.79(6) y
Br2 Hg1 Br1 . 5_655 109.00(3) ?
Br3 Hg1 Br1 . 5_655 105.64(3) ?
Br2 Hg1 Br1 . . 109.00(3) y
Br3 Hg1 Br1 . . 105.64(3) y
Br1 Hg1 Br1 5_655 . 92.84(4) y
Br4 Hg2 Br4 5_565 . 180.0 y
Hg1 Br1 Hg1 5_655 . 87.16(4) y
C2 N1 C2 . 8_556 108.2(5) n
C2 N1 C2 . 2 112.1(10) y
C2 N1 C2 8_556 2 108.2(5) ?
C2 N1 C2 . 7_556 108.2(5) ?
C2 N1 C2 8_556 7_556 112.1(10) ?
C2 N1 C2 2 7_556 108.2(5) y
C4 N2 C4 . 2_665 106.2(7) y
C4 N2 C4 . 8_656 111.1(4) n
C4 N2 C4 2_665 8_656 111.1(4) y
C4 N2 C4 . 7_566 111.1(4) ?
C4 N2 C4 2_665 7_566 111.1(4) ?
C4 N2 C4 8_656 7_566 106.2(7) ?
C1 C2 N1 . . 115.5(9) y
C3 C4 N2 . . 115.3(7) y

loop_
_geom_bond_atom_site_label_1
_geom_bond_atom_site_label_2
_geom_bond_site_symmetry_2
_geom_bond_distance
_geom_bond_publ_flag
Hg1 Br2 . 2.5171(16) y
Hg1 Br3 . 2.5334(17) y
Hg1 Br1 5_655 2.7553(9) n
Hg1 Br1 . 2.7553(9) y
Hg2 Br4 5_565 2.3885(14) ?
Hg2 Br4 . 2.3885(14) y
Br1 Hg1 5_655 2.7553(9) n
N1 C2 . 1.513(10) y
N1 C2 8_556 1.513(10) ?
N1 C2 2 1.513(10) ?
N1 C2 7_556 1.513(10) ?
N2 C4 . 1.515(8) y
N2 C4 2_665 1.515(8) ?
N2 C4 8_656 1.515(8) ?
N2 C4 7_566 1.515(8) ?
C1 C2 . 1.511(16) y
C3 C4 . 1.502(13) y
